data_2108895
loop_
_publ_author_name
'Iqbal, Alia'
'Mehmood, Arshad'
'Noureen, Sajida'
'Lecomte, Claude'
'Ahmed, Maqsood'

_publ_section_title
;
 Crystal engineering of co-crystal of nicotinic acid and pyrogallol: an
 experimental and theoretical electron density analysis
;
_journal_issue 6
_journal_name_full 'Acta Crystallographica Section B'
_journal_page_first 1035
_journal_page_last 1047
_journal_paper_doi 10.1107/S2052520621009124
_journal_volume 77
_journal_year 2021
_chemical_formula_moiety 'C6 H5 N O2, C6 H6 O3'
_chemical_formula_sum 'C12 H11 N O5'
_chemical_formula_weight 249.22
_space_group_crystal_system orthorhombic
_space_group_IT_number 29
_space_group_name_Hall 'P 2c -2ac'
_space_group_name_H-M_alt 'P c a 21'
_atom_sites_solution_hydrogens geom
_audit_creation_date 2019-12-19
_audit_creation_method
;
Olex2 1.2
(compiled 2018.05.29 svn.r3508 for OlexSys, GUI svn.r5506)
;
_cell_angle_alpha 90
_cell_angle_beta 90
_cell_angle_gamma 90
_cell_formula_units_Z 8
_cell_length_a 13.6648(4)
_cell_length_b 11.9321(3)
_cell_length_c 12.9678(4)
_cell_measurement_reflns_used 2780
_cell_measurement_temperature 100(2)
_cell_measurement_theta_max 52.2
_cell_measurement_theta_min 2.27
_cell_volume 2114.40(10)
_computing_molecular_graphics 'Olex2 (Dolomanov et al., 2009)'
_computing_publication_material 'Olex2 (Dolomanov et al., 2009)'
_computing_structure_refinement 'XL (Sheldrick, 2008)'
_computing_structure_solution 'SHELXT 2014/5 (Sheldrick, 2014)'
_diffrn_ambient_temperature 100.0
_diffrn_measured_fraction_theta_full 0.987
_diffrn_measured_fraction_theta_max 0.995
_diffrn_measurement_device_type 'Bruker D8 Venture PHOTON II'
_diffrn_measurement_method 'omega and phi scan'
_diffrn_radiation_type MoK\a
_diffrn_radiation_wavelength 0.71073
_diffrn_reflns_av_R_equivalents 0.0506
_diffrn_reflns_av_unetI/netI 0.0444
_diffrn_reflns_Laue_measured_fraction_full 0.987
_diffrn_reflns_Laue_measured_fraction_max 0.995
_diffrn_reflns_limit_h_max 21
_diffrn_reflns_limit_h_min -30
_diffrn_reflns_limit_k_max 24
_diffrn_reflns_limit_k_min -26
_diffrn_reflns_limit_l_max 28
_diffrn_reflns_limit_l_min -28
_diffrn_reflns_number 101259
_diffrn_reflns_point_group_measured_fraction_full 0.983
_diffrn_reflns_point_group_measured_fraction_max 0.985
_diffrn_reflns_theta_full 25.000
_diffrn_reflns_theta_max 52.201
_diffrn_reflns_theta_min 2.266
_exptl_absorpt_coefficient_mu 0.124
_exptl_absorpt_correction_T_max 0.7503
_exptl_absorpt_correction_T_min 0.6752
_exptl_absorpt_correction_type analytical
_exptl_absorpt_process_details
;
SADABS-2016/2 (Bruker,2016/2) was used for absorption correction.
wR2(int) was 0.0673 before and 0.0563 after correction.
The Ratio of minimum to maximum transmission is 0.8999.
The \l/2 correction factor is Not present.
;
_exptl_crystal_colour brown
_exptl_crystal_density_diffrn 1.566
_exptl_crystal_description block
_exptl_crystal_F_000 1040
_exptl_crystal_size_max 0.35
_exptl_crystal_size_mid 0.286
_exptl_crystal_size_min 0.243
_refine_diff_density_max 0.600
_refine_diff_density_min -0.295
_refine_diff_density_rms 0.066
_refine_ls_abs_structure_details
;
 Flack x determined using 7550 quotients [(I+)-(I-)]/[(I+)+(I-)]
 (Parsons, Flack and Wagner, Acta Cryst. B69 (2013) 249-259).
;
_refine_ls_abs_structure_Flack 0.33(13)
_refine_ls_extinction_method none
_refine_ls_goodness_of_fit_ref 1.038
_refine_ls_hydrogen_treatment mixed
_refine_ls_matrix_type full
_refine_ls_number_parameters 337
_refine_ls_number_reflns 23980
_refine_ls_number_restraints 1
_refine_ls_restrained_S_all 1.038
_refine_ls_R_factor_all 0.0624
_refine_ls_R_factor_gt 0.0409
_refine_ls_shift/su_max 0.001
_refine_ls_shift/su_mean 0.000
_refine_ls_structure_factor_coef Fsqd
_refine_ls_weighting_details 'w=1/[\s^2^(Fo^2^)+(0.0565P)^2^+0.0520P] where P=(Fo^2^+2Fc^2^)/3'
_refine_ls_weighting_scheme calc
_refine_ls_wR_factor_gt 0.0968
_refine_ls_wR_factor_ref 0.1080
_reflns_Friedel_coverage 0.927
_reflns_Friedel_fraction_full 0.978
_reflns_Friedel_fraction_max 0.973
_reflns_number_gt 18901
_reflns_number_total 23980
_reflns_threshold_expression '>2.0 sigma(I)'
_cod_data_source_file px5041sup1.cif
_cod_data_source_block IAM_SHELX
_cod_database_code 2108895
_publcif_datablock.id {b6945dbc-22ad-4a98-89e7-d5db92dd06c6}

_shelx_shelxl_version_number 2018/3
_shelx_space_group_comment
;
The symmetry employed for this shelxl refinement is uniquely defined
by the following loop, which should always be used as a source of
symmetry information in preference to the above space-group names.
They are only intended as comments.
;
_shelx_estimated_absorpt_t_max 0.971
_shelx_estimated_absorpt_t_min 0.958
_olex2_refinement_description
;
1. Fixed Uiso
 At 1.2 times of:
  All C(H) groups, All N(H) groups
 At 1.5 times of:
  All O(H) groups
2.a Aromatic/amide H refined with riding coordinates:
 N1(H1), C1(H1A), N2(H2), C3(H3), C4(H4), C5(H5A), C7(H7A), C9(H9A), C10(H10A),
  C11(H11), C15(H15), C16(H16), C17(H17), C21(H21), C22(H22), C23(H23)
2.b Idealised tetrahedral OH refined as rotating group with stretchable bonds:
 O5(H5), O6(H6), O7(H7), O8(H8), O9(H9), O10(H10)
;
_olex2_submission_special_instructions 'No special instructions were received'
_publcif_info_exptl_table_max_cols 4
_publcif_info_exptl_table_use_headnotes n
_publcif_funding_html
;
;

loop_
_space_group_symop_operation_xyz
'x, y, z'
'-x, -y, z+1/2'
'x+1/2, -y, z'
'-x+1/2, y, z+1/2'

loop_
_atom_site_label
_atom_site_type_symbol
_atom_site_fract_x
_atom_site_fract_y
_atom_site_fract_z
_atom_site_U_iso_or_equiv
_atom_site_adp_type
_atom_site_occupancy
_atom_site_site_symmetry_order
_atom_site_calc_flag
_atom_site_refinement_flags_posn
_atom_site_refinement_flags_adp
_atom_site_refinement_flags_occupancy
_atom_site_disorder_assembly
_atom_site_disorder_group
O1 O 0.68082(5) 0.64347(5) 0.54764(5) 0.01535(10) Uani 1 1 d . . . . .
N1 N 0.68877(5) 0.35064(5) 0.37566(6) 0.01162(8) Uani 1 1 d . . . . .
H1 H 0.686355 0.285033 0.406564 0.014 Uiso 1 1 calc R . . . .
C1 C 0.68307(5) 0.44402(6) 0.43316(6) 0.01072(9) Uani 1 1 d . . . . .
H1A H 0.676324 0.438433 0.505889 0.013 Uiso 1 1 calc R . . . .
O2 O 0.68742(5) 0.74545(5) 0.40301(6) 0.01741(11) Uani 1 1 d . . . . .
N2 N 0.67966(5) -0.14702(5) 0.62883(5) 0.01139(8) Uani 1 1 d . . . . .
H2 H 0.679790 -0.212087 0.596891 0.014 Uiso 1 1 calc R . . . .
C2 C 0.68700(5) 0.54851(5) 0.38668(5) 0.01018(9) Uani 1 1 d . . . . .
O3 O 0.68259(5) 0.14651(5) 0.45988(5) 0.01530(9) Uani 1 1 d . . . . .
C3 C 0.69544(5) 0.55387(6) 0.27962(6) 0.01225(9) Uani 1 1 d . . . . .
H3 H 0.697158 0.624623 0.246069 0.015 Uiso 1 1 calc R . . . .
O4 O 0.67779(5) 0.24879(5) 0.60445(5) 0.01592(9) Uani 1 1 d . . . . .
C4 C 0.70134(6) 0.45578(6) 0.22175(6) 0.01330(10) Uani 1 1 d . . . . .
H4 H 0.707518 0.458712 0.148835 0.016 Uiso 1 1 calc R . . . .
C5 C 0.69803(5) 0.35398(6) 0.27269(6) 0.01294(10) Uani 1 1 d . . . . .
H5A H 0.702336 0.286143 0.234608 0.016 Uiso 1 1 calc R . . . .
O5 O 0.56137(5) 0.40691(5) 0.68616(5) 0.01506(9) Uani 1 1 d . . . . .
H5 H 0.5908(13) 0.3478(16) 0.6884(3) 0.023 Uiso 1 1 calc GR . . . .
O6 O 0.58033(5) 0.28210(5) 0.86705(5) 0.01673(10) Uani 1 1 d . . . . .
H6 H 0.5771(13) 0.2562(8) 0.9213(16) 0.025 Uiso 1 1 calc GR . . . .
C6 C 0.68414(5) 0.65411(6) 0.45048(6) 0.01154(9) Uani 1 1 d . . . . .
C7 C 0.67999(5) -0.05258(6) 0.57240(6) 0.01108(9) Uani 1 1 d . . . . .
H7A H 0.681475 -0.056849 0.499266 0.013 Uiso 1 1 calc R . . . .
O7 O 0.54108(5) 0.63227(5) 0.69503(5) 0.01410(9) Uani 1 1 d . . . . .
H7 H 0.5731(12) 0.6035(12) 0.6504(12) 0.021 Uiso 1 1 calc GR . . . .
O8 O 0.57046(5) 1.13643(5) 0.28395(5) 0.01470(9) Uani 1 1 d . . . . .
H8 H 0.5982(12) 1.1132(8) 0.3349(14) 0.022 Uiso 1 1 calc GR . . . .
C8 C 0.67815(5) 0.05133(6) 0.62076(5) 0.01010(9) Uani 1 1 d . . . . .
C9 C 0.67580(5) 0.05490(6) 0.72827(6) 0.01197(9) Uani 1 1 d . . . . .
H9A H 0.672934 0.124988 0.762886 0.014 Uiso 1 1 calc R . . . .
O9 O 0.54934(5) 1.19671(5) 0.07977(5) 0.01553(9) Uani 1 1 d . . . . .
H9 H 0.5312(13) 1.2341(10) 0.1306(13) 0.023 Uiso 1 1 calc GR . . . .
C10 C 0.67766(5) -0.04442(6) 0.78492(6) 0.01265(10) Uani 1 1 d . . . . .
H10A H 0.677895 -0.042770 0.858163 0.015 Uiso 1 1 calc R . . . .
O10 O 0.58561(5) 0.91940(5) 0.33843(5) 0.01431(9) Uani 1 1 d . . . . .
H10 H 0.6080(13) 0.8565(15) 0.34655(19) 0.021 Uiso 1 1 calc GR . . . .
C11 C 0.67915(5) -0.14535(6) 0.73254(6) 0.01221(10) Uani 1 1 d . . . . .
H11 H 0.679823 -0.213800 0.769956 0.015 Uiso 1 1 calc R . . . .
C12 C 0.67897(5) 0.15765(6) 0.55722(6) 0.01125(9) Uani 1 1 d . . . . .
C13 C 0.56221(5) 0.45548(5) 0.78113(6) 0.01051(8) Uani 1 1 d . . . . .
C14 C 0.57028(5) 0.39613(6) 0.87398(6) 0.01125(9) Uani 1 1 d . . . . .
C15 C 0.56847(6) 0.45310(7) 0.96798(6) 0.01328(10) Uani 1 1 d . . . . .
H15 H 0.574919 0.412630 1.030703 0.016 Uiso 1 1 calc R . . . .
C16 C 0.55723(6) 0.56921(7) 0.97011(6) 0.01410(10) Uani 1 1 d . . . . .
H16 H 0.555671 0.607600 1.034274 0.017 Uiso 1 1 calc R . . . .
C17 C 0.54828(6) 0.62910(6) 0.87831(6) 0.01287(9) Uani 1 1 d . . . . .
H17 H 0.540313 0.708177 0.879637 0.015 Uiso 1 1 calc R . . . .
C18 C 0.55110(5) 0.57222(6) 0.78476(6) 0.01052(8) Uani 1 1 d . . . . .
C19 C 0.56865(5) 1.05461(6) 0.21035(5) 0.01024(9) Uani 1 1 d . . . . .
C20 C 0.55768(5) 1.08585(6) 0.10737(6) 0.01107(9) Uani 1 1 d . . . . .
C21 C 0.55606(6) 1.00465(7) 0.02986(6) 0.01446(11) Uani 1 1 d . . . . .
H21 H 0.548736 1.026000 -0.040289 0.017 Uiso 1 1 calc R . . . .
C22 C 0.56529(6) 0.89208(7) 0.05642(7) 0.01591(11) Uani 1 1 d . . . . .
H22 H 0.565218 0.836771 0.003723 0.019 Uiso 1 1 calc R . . . .
C23 C 0.57464(6) 0.85923(6) 0.15926(6) 0.01364(10) Uani 1 1 d . . . . .
H23 H 0.579661 0.782124 0.176734 0.016 Uiso 1 1 calc R . . . .
C24 C 0.57650(5) 0.94088(6) 0.23589(5) 0.01050(9) Uani 1 1 d . . . . .

loop_
_atom_site_aniso_label
_atom_site_aniso_U_11
_atom_site_aniso_U_22
_atom_site_aniso_U_33
_atom_site_aniso_U_23
_atom_site_aniso_U_13
_atom_site_aniso_U_12
O1 0.0241(3) 0.01132(19) 0.0106(2) -0.00178(15) 0.00425(17) -0.00069(17)
N1 0.0142(2) 0.00903(18) 0.0116(2) -0.00081(16) 0.00022(16) -0.00026(15)
C1 0.0141(2) 0.0088(2) 0.0093(2) 0.00001(16) 0.00028(17) 0.00005(17)
O2 0.0268(3) 0.00857(18) 0.0169(2) 0.00232(17) 0.0020(2) 0.00219(18)
N2 0.0147(2) 0.00907(19) 0.0104(2) 0.00003(15) 0.00014(16) 0.00089(15)
C2 0.0127(2) 0.0088(2) 0.0090(2) 0.00022(15) 0.00055(16) 0.00076(16)
O3 0.0262(3) 0.01100(19) 0.00868(19) 0.00046(14) -0.00171(17) -0.00197(17)
C3 0.0155(2) 0.0115(2) 0.0098(2) 0.00107(18) 0.00033(19) -0.00032(17)
O4 0.0254(3) 0.00895(18) 0.0134(2) -0.00244(16) 0.00003(18) -0.00066(17)
C4 0.0160(2) 0.0149(3) 0.0090(2) -0.00155(18) 0.00129(19) -0.0014(2)
C5 0.0146(2) 0.0123(2) 0.0119(2) -0.00284(18) 0.00137(19) -0.00104(18)
O5 0.0235(2) 0.01238(19) 0.00926(18) -0.00188(15) -0.00269(16) 0.00303(17)
O6 0.0257(3) 0.01043(18) 0.0140(2) 0.00247(16) -0.00106(19) -0.00018(17)
C6 0.0147(2) 0.0087(2) 0.0112(2) -0.00041(16) 0.00180(18) 0.00105(17)
C7 0.0149(2) 0.0095(2) 0.0088(2) -0.00063(16) -0.00033(17) -0.00018(17)
O7 0.0211(2) 0.01177(18) 0.00942(18) 0.00203(14) 0.00307(16) 0.00354(17)
O8 0.0246(2) 0.00936(17) 0.01017(18) -0.00161(15) -0.00411(18) 0.00046(16)
C8 0.0129(2) 0.0090(2) 0.0084(2) -0.00028(15) -0.00043(16) -0.00027(16)
C9 0.0154(2) 0.0113(2) 0.0091(2) -0.00114(17) 0.00018(17) -0.00031(18)
O9 0.0231(2) 0.01198(19) 0.01149(19) 0.00284(16) 0.00054(17) 0.00270(18)
C10 0.0156(2) 0.0134(2) 0.0089(2) 0.00089(18) 0.00061(19) 0.00050(18)
O10 0.0222(2) 0.01103(18) 0.00970(18) 0.00134(14) 0.00031(16) 0.00224(17)
C11 0.0143(2) 0.0114(2) 0.0110(2) 0.00195(17) 0.00054(18) 0.00107(18)
C12 0.0154(2) 0.0088(2) 0.0095(2) -0.00056(16) -0.00140(18) -0.00066(17)
C13 0.0126(2) 0.0105(2) 0.00843(19) -0.00004(17) -0.00084(17) 0.00008(16)
C14 0.0131(2) 0.0110(2) 0.0096(2) 0.00152(18) -0.00037(17) -0.00061(16)
C15 0.0157(2) 0.0156(3) 0.0085(2) 0.00107(19) 0.00000(18) -0.0008(2)
C16 0.0172(3) 0.0162(3) 0.0090(2) -0.00142(19) 0.00149(19) -0.0001(2)
C17 0.0162(2) 0.0120(2) 0.0104(2) -0.00148(18) 0.00199(19) 0.00054(18)
C18 0.0127(2) 0.0103(2) 0.00860(18) 0.00027(17) 0.00097(17) 0.00042(16)
C19 0.0125(2) 0.0095(2) 0.0087(2) -0.00031(15) -0.00072(16) 0.00006(16)
C20 0.0126(2) 0.0116(2) 0.0089(2) 0.00054(17) -0.00060(16) 0.00133(17)
C21 0.0174(3) 0.0169(3) 0.0091(2) -0.00193(19) -0.00108(19) 0.0040(2)
C22 0.0202(3) 0.0153(3) 0.0122(2) -0.0045(2) -0.0023(2) 0.0041(2)
C23 0.0173(3) 0.0107(2) 0.0130(2) -0.00283(18) -0.0010(2) 0.00187(19)
C24 0.0127(2) 0.0094(2) 0.0094(2) -0.00045(16) -0.00003(16) 0.00024(17)

loop_
_atom_type_symbol
_atom_type_description
_atom_type_scat_dispersion_real
_atom_type_scat_dispersion_imag
_atom_type_scat_source
C C 0.0033 0.0016 'International Tables Vol C Tables 4.2.6.8 and 6.1.1.4'
H H 0.0000 0.0000 'International Tables Vol C Tables 4.2.6.8 and 6.1.1.4'
N N 0.0061 0.0033 'International Tables Vol C Tables 4.2.6.8 and 6.1.1.4'
O O 0.0106 0.0060 'International Tables Vol C Tables 4.2.6.8 and 6.1.1.4'

loop_
_geom_angle_atom_site_label_1
_geom_angle_atom_site_label_2
_geom_angle_atom_site_label_3
_geom_angle
_geom_angle_site_symmetry_1
_geom_angle_site_symmetry_3
_geom_angle_publ_flag
C1 N1 H1 118.9 . . ?
C5 N1 H1 118.9 . . ?
C5 N1 C1 122.23(6) . . ?
N1 C1 H1A 119.9 . . ?
N1 C1 C2 120.18(7) . . ?
C2 C1 H1A 119.9 . . ?
C7 N2 H2 118.9 . . ?
C7 N2 C11 122.16(7) . . ?
C11 N2 H2 118.9 . . ?
C1 C2 C3 118.52(6) . . ?
C1 C2 C6 120.81(6) . . ?
C3 C2 C6 120.66(6) . . ?
C2 C3 H3 119.9 . . ?
C4 C3 C2 120.17(6) . . ?
C4 C3 H3 119.9 . . ?
C3 C4 H4 120.7 . . ?
C5 C4 C3 118.61(7) . . ?
C5 C4 H4 120.7 . . ?
N1 C5 C4 120.29(7) . . ?
N1 C5 H5A 119.9 . . ?
C4 C5 H5A 119.9 . . ?
C13 O5 H5 109.5 . . ?
C14 O6 H6 109.5 . . ?
O1 C6 C2 117.56(6) . . ?
O2 C6 O1 125.25(7) . . ?
O2 C6 C2 117.17(7) . . ?
N2 C7 H7A 119.9 . . ?
N2 C7 C8 120.16(7) . . ?
C8 C7 H7A 119.9 . . ?
C18 O7 H7 109.5 . . ?
C19 O8 H8 109.5 . . ?
C7 C8 C9 118.59(6) . . ?
C7 C8 C12 120.15(6) . . ?
C9 C8 C12 121.26(6) . . ?
C8 C9 H9A 120.0 . . ?
C10 C9 C8 120.00(7) . . ?
C10 C9 H9A 120.0 . . ?
C20 O9 H9 109.5 . . ?
C9 C10 H10A 120.6 . . ?
C11 C10 C9 118.79(7) . . ?
C11 C10 H10A 120.6 . . ?
C24 O10 H10 109.5 . . ?
N2 C11 C10 120.27(7) . . ?
N2 C11 H11 119.9 . . ?
C10 C11 H11 119.9 . . ?
O3 C12 C8 116.99(6) . . ?
O4 C12 O3 125.40(7) . . ?
O4 C12 C8 117.60(7) . . ?
O5 C13 C14 124.26(6) . . ?
O5 C13 C18 116.90(6) . . ?
C14 C13 C18 118.80(6) . . ?
O6 C14 C13 116.96(6) . . ?
O6 C14 C15 122.85(7) . . ?
C15 C14 C13 120.19(6) . . ?
C14 C15 H15 119.9 . . ?
C16 C15 C14 120.21(7) . . ?
C16 C15 H15 119.9 . . ?
C15 C16 H16 119.9 . . ?
C17 C16 C15 120.14(7) . . ?
C17 C16 H16 119.9 . . ?
C16 C17 H17 120.2 . . ?
C18 C17 C16 119.50(7) . . ?
C18 C17 H17 120.2 . . ?
O7 C18 C13 120.05(6) . . ?
O7 C18 C17 118.80(6) . . ?
C17 C18 C13 121.15(6) . . ?
O8 C19 C20 118.70(6) . . ?
O8 C19 C24 121.73(6) . . ?
C20 C19 C24 119.57(6) . . ?
O9 C20 C19 121.02(6) . . ?
O9 C20 C21 118.61(7) . . ?
C19 C20 C21 120.37(7) . . ?
C20 C21 H21 120.3 . . ?
C22 C21 C20 119.34(7) . . ?
C22 C21 H21 120.3 . . ?
C21 C22 H22 119.5 . . ?
C21 C22 C23 121.03(7) . . ?
C23 C22 H22 119.5 . . ?
C22 C23 H23 120.4 . . ?
C24 C23 C22 119.15(7) . . ?
C24 C23 H23 120.4 . . ?
O10 C24 C19 114.88(6) . . ?
O10 C24 C23 124.59(7) . . ?
C23 C24 C19 120.53(7) . . ?

loop_
_geom_bond_atom_site_label_1
_geom_bond_atom_site_label_2
_geom_bond_distance
_geom_bond_site_symmetry_2
_geom_bond_publ_flag
O1 C6 1.2672(10) . ?
N1 H1 0.8800 . ?
N1 C1 1.3429(9) . ?
N1 C5 1.3419(10) . ?
C1 H1A 0.9500 . ?
C1 C2 1.3859(9) . ?
O2 C6 1.2525(10) . ?
N2 H2 0.8800 . ?
N2 C7 1.3436(9) . ?
N2 C11 1.3450(10) . ?
C2 C3 1.3946(10) . ?
C2 C6 1.5079(10) . ?
O3 C12 1.2703(9) . ?
C3 H3 0.9500 . ?
C3 C4 1.3926(10) . ?
O4 C12 1.2481(9) . ?
C4 H4 0.9500 . ?
C4 C5 1.3835(11) . ?
C5 H5A 0.9500 . ?
O5 H5 0.812(18) . ?
O5 C13 1.3611(9) . ?
O6 H6 0.77(2) . ?
O6 C14 1.3704(9) . ?
C7 H7A 0.9500 . ?
C7 C8 1.3897(10) . ?
O7 H7 0.80(2) . ?
O7 C18 1.3733(9) . ?
O8 H8 0.81(2) . ?
O8 C19 1.3655(9) . ?
C8 C9 1.3951(10) . ?
C8 C12 1.5128(10) . ?
C9 H9A 0.9500 . ?
C9 C10 1.3945(10) . ?
O9 H9 0.83(2) . ?
O9 C20 1.3751(9) . ?
C10 H10A 0.9500 . ?
C10 C11 1.3829(11) . ?
O10 H10 0.818(18) . ?
O10 C24 1.3599(9) . ?
C11 H11 0.9500 . ?
C13 C14 1.4012(10) . ?
C13 C18 1.4020(9) . ?
C14 C15 1.3960(10) . ?
C15 H15 0.9500 . ?
C15 C16 1.3942(11) . ?
C16 H16 0.9500 . ?
C16 C17 1.3938(11) . ?
C17 H17 0.9500 . ?
C17 C18 1.3906(10) . ?
C19 C20 1.3945(10) . ?
C19 C24 1.4010(9) . ?
C20 C21 1.3962(10) . ?
C21 H21 0.9500 . ?
C21 C22 1.3924(12) . ?
C22 H22 0.9500 . ?
C22 C23 1.3960(12) . ?
C23 H23 0.9500 . ?
C23 C24 1.3918(10) . ?

loop_
_geom_hbond_atom_site_label_D
_geom_hbond_atom_site_label_H
_geom_hbond_atom_site_label_A
_geom_hbond_distance_DH
_geom_hbond_distance_HA
_geom_hbond_distance_DA
_geom_hbond_angle_DHA
_geom_hbond_site_symmetry_A
_geom_hbond_publ_flag
N1 H1 O3 0.88 1.79 2.6706(9) 175 . yes
N1 H1 O4 0.88 2.60 3.2095(10) 126 . yes
C1 H1A O4 0.95 2.60 3.2196(10) 123 . yes
N2 H2 O1 0.88 1.84 2.7127(9) 172 1_545 yes
N2 H2 O2 0.88 2.57 3.1989(10) 129 1_545 yes
C5 H5A O4 0.95 2.39 3.0356(10) 124 4_654 yes
C5 H5A O8 0.95 2.62 3.1303(9) 114 1_545 yes
O5 H5 O4 0.81 2.00 2.6859(9) 142 . yes
O6 H6 O9 0.77 2.21 2.9710(9) 171 1_546 yes
C7 H7A O10 0.95 2.48 3.3137(10) 146 1_545 yes
O7 H7 O1 0.80 2.04 2.7050(9) 139 . yes
O8 H8 O3 0.81 2.03 2.7508(9) 148 1_565 yes
O9 H9 O7 0.83 2.05 2.8152(9) 151 2_674 yes
O10 H10 O2 0.82 1.86 2.6353(9) 157 . yes
C11 H11 O2 0.95 2.55 3.1478(10) 121 4_645 yes
C21 H21 O10 0.95 2.50 3.2760(10) 138 2_674 yes

loop_
_publcif_info_datablock.id
_publcif_info_datablock.publ_exptl
_publcif_info_datablock.publ_geom
_publcif_info_datablock.structure
{3ce1dd1e-eb6d-4467-8eca-5acf87479810} y y y
{92b6ae7c-a2c6-4311-80ce-f7f591ff9229} y y y
{b6945dbc-22ad-4a98-89e7-d5db92dd06c6} y y y

loop_
_publcif_info_exptl_table_extra_item
sin_theta_over_lambda_max

loop_
_publcif_info_exptl_table_header_item
?

loop_
_publcif_info_tables.block_id
_publcif_info_tables.reference_item
{3ce1dd1e-eb6d-4467-8eca-5acf87479810} '_publcif_info_datablock.publ_exptl'
{3ce1dd1e-eb6d-4467-8eca-5acf87479810} '_geom_hbond_atom_site_label_D'
{92b6ae7c-a2c6-4311-80ce-f7f591ff9229} '_geom_hbond_atom_site_label_D'
{b6945dbc-22ad-4a98-89e7-d5db92dd06c6} '_geom_hbond_atom_site_label_D'

loop_
_publcif_info_cif.paper_type
CB
